data_7017545
loop_
_publ_author_name
'Gholivand, Khodayar'
'Mahzouni, Hamid R.'
'Esrafili, Mehdi D.'

_publ_section_title
;
 Structure, bonding, electronic and energy aspects of a new family of
 early lanthanide (La, Ce and Nd) complexes with phosphoric triamides:
 Insights from experimental and DFT studies.
;
_journal_issue 5
_journal_name_full 'Dalton transactions (Cambridge, England : 2003)'
_journal_page_first 1597
_journal_page_last 1608
_journal_paper_doi 10.1039/c1dt11084e
_journal_volume 41
_journal_year 2012
_chemical_formula_moiety 'C14 H21 Br N3 O3 P'
_chemical_formula_sum 'C14 H21 Br N3 O3 P'
_chemical_formula_weight 390.22
_chemical_name_systematic
;
?
;
_space_group_IT_number 61
_symmetry_cell_setting orthorhombic
_symmetry_space_group_name_Hall '-P 2ac 2ab'
_symmetry_space_group_name_H-M 'P b c a'
_atom_sites_solution_primary direct
_atom_sites_solution_secondary difmap
_audit_creation_method SHELXL-97
_cell_angle_alpha 90.00
_cell_angle_beta 90.00
_cell_angle_gamma 90.00
_cell_formula_units_Z 8
_cell_length_a 17.636(3)
_cell_length_b 9.4540(15)
_cell_length_c 20.571(3)
_cell_measurement_reflns_used 3593
_cell_measurement_temperature 295(2)
_cell_measurement_theta_max 40.9
_cell_measurement_theta_min 4.6
_cell_volume 3429.8(9)
_computing_cell_refinement 'SAINTPlus (Bruker, 1998a)'
_computing_data_collection 'SMART (Bruker, 1998b)'
_computing_data_reduction 'SAINTPlus (Bruker, 1998a)'
_computing_molecular_graphics 'SHELXTL ver. 5.1 (Sheldrick, 1998b)'
_computing_publication_material 'SHELXTL ver. 5.1 (Sheldrick, 1998b)'
_computing_structure_refinement 'SHELXTL ver. 5.1 (Sheldrick, 1998b)'
_computing_structure_solution 'SHELXTL ver. 5.1 (Sheldrick, 1998b)'
_diffrn_ambient_temperature 295(2)
_diffrn_measured_fraction_theta_full 0.993
_diffrn_measured_fraction_theta_max 0.993
_diffrn_measurement_device_type 'Bruker SMART 1000 CCD area detector'
_diffrn_measurement_method 'phi and omega scans'
_diffrn_radiation_monochromator graphite
_diffrn_radiation_source 'normal-focus sealed tube'
_diffrn_radiation_type MoK\a
_diffrn_radiation_wavelength 0.71073
_diffrn_reflns_av_R_equivalents 0.0708
_diffrn_reflns_av_sigmaI/netI 0.0668
_diffrn_reflns_limit_h_max 22
_diffrn_reflns_limit_h_min -22
_diffrn_reflns_limit_k_max 12
_diffrn_reflns_limit_k_min -12
_diffrn_reflns_limit_l_max 26
_diffrn_reflns_limit_l_min -26
_diffrn_reflns_number 30776
_diffrn_reflns_theta_full 27.00
_diffrn_reflns_theta_max 27.00
_diffrn_reflns_theta_min 1.98
_exptl_absorpt_coefficient_mu 2.505
_exptl_absorpt_correction_T_max 0.687
_exptl_absorpt_correction_T_min 0.529
_exptl_absorpt_correction_type multi-scan
_exptl_absorpt_process_details 'SADABS (Sheldric, 1998a)'
_exptl_crystal_colour colorless
_exptl_crystal_density_diffrn 1.511
_exptl_crystal_density_method 'not measured'
_exptl_crystal_description prizm
_exptl_crystal_F_000 1600
_exptl_crystal_size_max 0.20
_exptl_crystal_size_mid 0.20
_exptl_crystal_size_min 0.15
_refine_diff_density_max 0.510
_refine_diff_density_min -0.250
_refine_diff_density_rms 0.044
_refine_ls_extinction_method none
_refine_ls_goodness_of_fit_ref 0.977
_refine_ls_hydrogen_treatment constr
_refine_ls_matrix_type full
_refine_ls_number_parameters 199
_refine_ls_number_reflns 3716
_refine_ls_number_restraints 0
_refine_ls_restrained_S_all 0.977
_refine_ls_R_factor_all 0.0937
_refine_ls_R_factor_gt 0.0332
_refine_ls_shift/su_max 0.001
_refine_ls_shift/su_mean 0.000
_refine_ls_structure_factor_coef Fsqd
_refine_ls_weighting_details 'calc w=1/[\s^2^(Fo^2^)+(0.0120P)^2^] where P=(Fo^2^+2Fc^2^)/3'
_refine_ls_weighting_scheme calc
_refine_ls_wR_factor_gt 0.0488
_refine_ls_wR_factor_ref 0.0534
_reflns_number_gt 1725
_reflns_number_total 3716
_reflns_threshold_expression I>2\s(I)
_cod_data_source_file c1dt11084e.txt
_cod_data_source_block BrPA
_cod_depositor_comments
;
The following automatic conversions were performed:

'_symmetry_cell_setting' value 'Orthorhombic' changed to
'orthorhombic' according to
/home/saulius/struct/CIF-dictionaries/cif_core.dic dictionary named
'cif_core.dic' version 2.4.1 from 2010-06-29.

Automatic conversion script
Id: cif_fix_values 1715 2011-07-08 13:25:40Z adriana 
;
_cod_original_cell_volume 3429.9(9)
_cod_database_code 7017545

loop_
_symmetry_equiv_pos_as_xyz
'x, y, z'
'-x+1/2, -y, z+1/2'
'-x, y+1/2, -z+1/2'
'x+1/2, -y+1/2, -z'
'-x, -y, -z'
'x-1/2, y, -z-1/2'
'x, -y-1/2, z-1/2'
'-x-1/2, y-1/2, z'

loop_
_atom_site_label
_atom_site_type_symbol
_atom_site_fract_x
_atom_site_fract_y
_atom_site_fract_z
_atom_site_U_iso_or_equiv
_atom_site_adp_type
_atom_site_occupancy
_atom_site_symmetry_multiplicity
_atom_site_calc_flag
_atom_site_refinement_flags
Br1 Br 0.095082(18) 0.34475(3) 0.236360(14) 0.08307(14) Uani 1 1 d .
P1 P 0.32368(4) 0.29381(7) 0.52712(3) 0.04405(18) Uani 1 1 d .
O1 O 0.31910(8) 0.44859(15) 0.53091(7) 0.0505(4) Uani 1 1 d .
O2 O 0.51745(11) 0.1930(2) 0.39728(9) 0.0898(7) Uani 1 1 d .
O3 O 0.34932(12) 0.1144(2) 0.72603(10) 0.0983(7) Uani 1 1 d .
N1 N 0.24819(10) 0.21929(19) 0.49488(9) 0.0479(5) Uani 1 1 d .
H1N H 0.2317 0.1374 0.5122 0.057 Uiso 1 1 d R
N2 N 0.39513(10) 0.24058(19) 0.48248(9) 0.0453(5) Uani 1 1 d .
N3 N 0.33433(11) 0.2262(2) 0.59984(9) 0.0489(6) Uani 1 1 d .
C1 C 0.14909(14) 0.1790(3) 0.41623(13) 0.0530(7) Uani 1 1 d .
H1B H 0.1285 0.1109 0.4436 0.064 Uiso 1 1 calc R
C2 C 0.11475(15) 0.2078(3) 0.35789(14) 0.0600(8) Uani 1 1 d .
H2A H 0.0711 0.1588 0.3461 0.072 Uiso 1 1 calc R
C3 C 0.14412(16) 0.3081(3) 0.31685(12) 0.0553(7) Uani 1 1 d .
C4 C 0.20890(16) 0.3791(3) 0.33383(12) 0.0561(7) Uani 1 1 d .
H4A H 0.2295 0.4463 0.3059 0.067 Uiso 1 1 calc R
C5 C 0.24326(14) 0.3508(2) 0.39219(12) 0.0502(7) Uani 1 1 d .
H5A H 0.2870 0.3999 0.4035 0.060 Uiso 1 1 calc R
C6 C 0.21443(14) 0.2507(3) 0.43477(13) 0.0434(6) Uani 1 1 d .
C7 C 0.39810(15) 0.1162(3) 0.44089(14) 0.0671(8) Uani 1 1 d .
H7A H 0.3471 0.0883 0.4288 0.081 Uiso 1 1 calc R
H7B H 0.4213 0.0383 0.4643 0.081 Uiso 1 1 calc R
C8 C 0.44314(18) 0.1481(3) 0.38123(14) 0.0904(10) Uani 1 1 d .
H8A H 0.4459 0.0642 0.3542 0.109 Uiso 1 1 calc R
H8B H 0.4179 0.2217 0.3565 0.109 Uiso 1 1 calc R
C9 C 0.51377(16) 0.3185(3) 0.43441(14) 0.0838(10) Uani 1 1 d .
H9A H 0.4889 0.3918 0.4093 0.101 Uiso 1 1 calc R
H9B H 0.5647 0.3504 0.4443 0.101 Uiso 1 1 calc R
C10 C 0.47129(13) 0.2953(3) 0.49628(12) 0.0603(8) Uani 1 1 d .
H10A H 0.4986 0.2285 0.5233 0.072 Uiso 1 1 calc R
H10B H 0.4673 0.3839 0.5198 0.072 Uiso 1 1 calc R
C11 C 0.35277(15) 0.0783(3) 0.60994(13) 0.0630(8) Uani 1 1 d .
H11A H 0.3857 0.0457 0.5753 0.076 Uiso 1 1 calc R
H11B H 0.3067 0.0223 0.6089 0.076 Uiso 1 1 calc R
C12 C 0.39142(17) 0.0592(3) 0.67394(14) 0.0788(9) Uani 1 1 d .
H12A H 0.4000 -0.0409 0.6813 0.095 Uiso 1 1 calc R
H12B H 0.4405 0.1055 0.6725 0.095 Uiso 1 1 calc R
C13 C 0.3367(2) 0.2597(3) 0.71638(14) 0.0992(12) Uani 1 1 d .
H13A H 0.3851 0.3086 0.7151 0.119 Uiso 1 1 calc R
H13B H 0.3079 0.2971 0.7527 0.119 Uiso 1 1 calc R
C14 C 0.29498(17) 0.2869(3) 0.65518(14) 0.0863(10) Uani 1 1 d .
H14A H 0.2446 0.2464 0.6582 0.104 Uiso 1 1 calc R
H14B H 0.2897 0.3881 0.6489 0.104 Uiso 1 1 calc R

loop_
_atom_site_aniso_label
_atom_site_aniso_U_11
_atom_site_aniso_U_22
_atom_site_aniso_U_33
_atom_site_aniso_U_23
_atom_site_aniso_U_13
_atom_site_aniso_U_12
Br1 0.0978(3) 0.0949(3) 0.05649(18) -0.00405(18) -0.01882(19) 0.0100(2)
P1 0.0440(4) 0.0381(4) 0.0500(4) 0.0068(3) 0.0026(4) 0.0031(4)
O1 0.0616(11) 0.0338(11) 0.0560(11) 0.0081(8) 0.0052(9) 0.0077(9)
O2 0.0601(15) 0.1227(19) 0.0865(15) -0.0467(14) 0.0201(12) -0.0079(14)
O3 0.1309(19) 0.0970(19) 0.0669(15) 0.0301(13) 0.0234(14) 0.0360(15)
N1 0.0433(13) 0.0431(13) 0.0571(14) 0.0199(11) -0.0032(11) -0.0029(11)
N2 0.0376(12) 0.0457(13) 0.0525(12) -0.0085(10) 0.0013(11) -0.0038(11)
N3 0.0587(15) 0.0391(13) 0.0490(14) 0.0070(11) 0.0059(12) 0.0120(11)
C1 0.0396(16) 0.0499(18) 0.070(2) 0.0136(15) -0.0017(15) 0.0003(15)
C2 0.0492(18) 0.0574(19) 0.073(2) 0.0027(17) -0.0095(17) -0.0047(16)
C3 0.0591(19) 0.055(2) 0.0518(18) -0.0061(16) -0.0001(16) 0.0107(16)
C4 0.066(2) 0.0525(19) 0.0496(18) 0.0046(14) 0.0060(16) -0.0004(16)
C5 0.0480(16) 0.0488(17) 0.0539(17) 0.0064(14) -0.0032(14) -0.0067(15)
C6 0.0351(16) 0.0392(17) 0.0559(18) 0.0029(14) 0.0046(15) 0.0038(13)
C7 0.0531(18) 0.0534(19) 0.095(2) -0.0259(17) 0.0002(18) -0.0020(16)
C8 0.074(2) 0.119(3) 0.078(2) -0.055(2) 0.004(2) -0.001(2)
C9 0.068(2) 0.101(3) 0.083(2) -0.024(2) 0.0204(19) -0.028(2)
C10 0.0480(18) 0.071(2) 0.062(2) -0.0186(16) 0.0071(15) -0.0105(15)
C11 0.071(2) 0.0479(19) 0.071(2) 0.0151(15) -0.0080(17) -0.0008(16)
C12 0.092(2) 0.070(2) 0.075(2) 0.0201(17) 0.012(2) 0.0257(19)
C13 0.174(4) 0.069(3) 0.055(2) 0.0085(17) 0.020(2) 0.035(2)
C14 0.101(3) 0.083(2) 0.075(2) 0.0336(19) 0.033(2) 0.042(2)

loop_
_atom_type_symbol
_atom_type_description
_atom_type_scat_dispersion_real
_atom_type_scat_dispersion_imag
_atom_type_scat_source
C C 0.0033 0.0016 'International Tables Vol C Tables 4.2.6.8 and 6.1.1.4'
H H 0.0000 0.0000 'International Tables Vol C Tables 4.2.6.8 and 6.1.1.4'
N N 0.0061 0.0033 'International Tables Vol C Tables 4.2.6.8 and 6.1.1.4'
O O 0.0106 0.0060 'International Tables Vol C Tables 4.2.6.8 and 6.1.1.4'
P P 0.1023 0.0942 'International Tables Vol C Tables 4.2.6.8 and 6.1.1.4'
Br Br -0.2901 2.4595 'International Tables Vol C Tables 4.2.6.8 and 6.1.1.4'

loop_
_geom_angle_atom_site_label_1
_geom_angle_atom_site_label_2
_geom_angle_atom_site_label_3
_geom_angle
O1 P1 N2 112.23(10)
O1 P1 N3 110.31(10)
N2 P1 N3 107.69(10)
O1 P1 N1 113.81(10)
N2 P1 N1 105.35(10)
N3 P1 N1 107.08(10)
C8 O2 C9 109.6(2)
C13 O3 C12 109.8(2)
C6 N1 P1 127.39(16)
C6 N1 H1N 113.2
P1 N1 H1N 118.0
C7 N2 C10 111.46(19)
C7 N2 P1 127.26(17)
C10 N2 P1 119.16(16)
C11 N3 C14 112.1(2)
C11 N3 P1 122.21(17)
C14 N3 P1 120.47(17)
C6 C1 C2 120.6(2)
C6 C1 H1B 119.7
C2 C1 H1B 119.7
C3 C2 C1 120.6(3)
C3 C2 H2A 119.7
C1 C2 H2A 119.7
C4 C3 C2 119.8(3)
C4 C3 Br1 120.8(2)
C2 C3 Br1 119.4(2)
C3 C4 C5 119.7(2)
C3 C4 H4A 120.1
C5 C4 H4A 120.1
C4 C5 C6 121.7(2)
C4 C5 H5A 119.2
C6 C5 H5A 119.2
C1 C6 N1 119.3(2)
C1 C6 C5 117.6(2)
N1 C6 C5 123.1(2)
N2 C7 C8 109.8(2)
N2 C7 H7A 109.7
C8 C7 H7A 109.7
N2 C7 H7B 109.7
C8 C7 H7B 109.7
H7A C7 H7B 108.2
O2 C8 C7 111.2(2)
O2 C8 H8A 109.4
C7 C8 H8A 109.4
O2 C8 H8B 109.4
C7 C8 H8B 109.4
H8A C8 H8B 108.0
O2 C9 C10 111.2(2)
O2 C9 H9A 109.4
C10 C9 H9A 109.4
O2 C9 H9B 109.4
C10 C9 H9B 109.4
H9A C9 H9B 108.0
N2 C10 C9 110.3(2)
N2 C10 H10A 109.6
C9 C10 H10A 109.6
N2 C10 H10B 109.6
C9 C10 H10B 109.6
H10A C10 H10B 108.1
N3 C11 C12 110.2(2)
N3 C11 H11A 109.6
C12 C11 H11A 109.6
N3 C11 H11B 109.6
C12 C11 H11B 109.6
H11A C11 H11B 108.1
O3 C12 C11 112.7(2)
O3 C12 H12A 109.0
C11 C12 H12A 109.0
O3 C12 H12B 109.0
C11 C12 H12B 109.0
H12A C12 H12B 107.8
O3 C13 C14 111.6(3)
O3 C13 H13A 109.3
C14 C13 H13A 109.3
O3 C13 H13B 109.3
C14 C13 H13B 109.3
H13A C13 H13B 108.0
N3 C14 C13 111.1(2)
N3 C14 H14A 109.4
C13 C14 H14A 109.4
N3 C14 H14B 109.4
C13 C14 H14B 109.4
H14A C14 H14B 108.0

loop_
_geom_bond_atom_site_label_1
_geom_bond_atom_site_label_2
_geom_bond_distance
Br1 C3 1.900(3)
P1 O1 1.4676(15)
P1 N2 1.6385(19)
P1 N3 1.6377(19)
P1 N1 1.6458(19)
O2 C8 1.417(3)
O2 C9 1.412(3)
O3 C13 1.406(3)
O3 C12 1.404(3)
N1 C6 1.404(3)
N1 H1N 0.9000
N2 C7 1.455(3)
N2 C10 1.467(3)
N3 C11 1.450(3)
N3 C14 1.452(3)
C1 C6 1.390(3)
C1 C2 1.371(3)
C1 H1B 0.9300
C2 C3 1.371(3)
C2 H2A 0.9300
C3 C4 1.371(3)
C4 C5 1.371(3)
C4 H4A 0.9300
C5 C6 1.386(3)
C5 H5A 0.9300
C7 C8 1.493(3)
C7 H7A 0.9700
C7 H7B 0.9700
C8 H8A 0.9700
C8 H8B 0.9700
C9 C10 1.493(3)
C9 H9A 0.9700
C9 H9B 0.9700
C10 H10A 0.9700
C10 H10B 0.9700
C11 C12 1.494(3)
C11 H11A 0.9700
C11 H11B 0.9700
C12 H12A 0.9700
C12 H12B 0.9700
C13 C14 1.481(4)
C13 H13A 0.9700
C13 H13B 0.9700
C14 H14A 0.9700
C14 H14B 0.9700

loop_
_geom_hbond_atom_site_label_D
_geom_hbond_atom_site_label_H
_geom_hbond_atom_site_label_A
_geom_hbond_site_symmetry_A
_geom_hbond_distance_DH
_geom_hbond_distance_HA
_geom_hbond_distance_DA
_geom_hbond_angle_DHA
N1 H1N O1 8_655 0.90 2.03 2.917(2) 166

loop_
_geom_torsion_atom_site_label_1
_geom_torsion_atom_site_label_2
_geom_torsion_atom_site_label_3
_geom_torsion_atom_site_label_4
_geom_torsion
O1 P1 N1 C6 53.5(2)
N2 P1 N1 C6 -69.9(2)
N3 P1 N1 C6 175.64(18)
O1 P1 N2 C7 -145.9(2)
N3 P1 N2 C7 92.5(2)
N1 P1 N2 C7 -21.5(2)
O1 P1 N2 C10 52.1(2)
N3 P1 N2 C10 -69.4(2)
N1 P1 N2 C10 176.51(18)
O1 P1 N3 C11 -169.74(18)
N2 P1 N3 C11 -47.0(2)
N1 P1 N3 C11 65.9(2)
O1 P1 N3 C14 37.8(2)
N2 P1 N3 C14 160.6(2)
N1 P1 N3 C14 -86.5(2)
C6 C1 C2 C3 -0.2(4)
C1 C2 C3 C4 0.8(4)
C1 C2 C3 Br1 179.87(18)
C2 C3 C4 C5 -0.9(4)
Br1 C3 C4 C5 -179.98(18)
C3 C4 C5 C6 0.4(4)
C2 C1 C6 N1 179.8(2)
C2 C1 C6 C5 -0.3(4)
P1 N1 C6 C1 -178.16(17)
P1 N1 C6 C5 2.0(3)
C4 C5 C6 C1 0.2(4)
C4 C5 C6 N1 -179.9(2)
C10 N2 C7 C8 -53.3(3)
P1 N2 C7 C8 143.6(2)
C9 O2 C8 C7 -61.4(3)
N2 C7 C8 O2 57.7(3)
C8 O2 C9 C10 60.7(3)
C7 N2 C10 C9 52.8(3)
P1 N2 C10 C9 -142.51(19)
O2 C9 C10 N2 -56.4(3)
C14 N3 C11 C12 -50.3(3)
P1 N3 C11 C12 155.18(19)
C13 O3 C12 C11 -59.1(3)
N3 C11 C12 O3 54.6(3)
C12 O3 C13 C14 59.3(3)
C11 N3 C14 C13 51.6(3)
P1 N3 C14 C13 -153.4(2)
O3 C13 C14 N3 -56.1(4)
